data_7154835
loop_
_publ_author_name
'Kamal, Ahmed'
'Ashraf, Md'
'Basha, Shaik Thokhir'
'Ali Hussaini, S. M.'
'Singh, Shamshair'
'Vishnuvardhan, M. V. P. S.'
'Kiran, Boppana'
'Sridhar, Balasubramanian'

_publ_section_title
;
 Design, synthesis and antiproliferative activity of the new conjugates of
 E7010 and resveratrol as tubulin polymerization inhibitors.
;
_journal_issue 4
_journal_name_full 'Organic &amp; biomolecular chemistry'
_journal_page_first 1382
_journal_page_last 1394
_journal_paper_doi 10.1039/c5ob02022k
_journal_volume 14
_journal_year 2016
_chemical_formula_moiety 'C35 H25 Cl F6 N2 O2 Pt S2'
_chemical_formula_sum 'C35 H25 Cl F6 N2 O2 Pt S2'
_chemical_formula_weight 914.23
_chemical_name_systematic
; 
 ? 
;
_space_group_IT_number 14
_symmetry_cell_setting monoclinic
_symmetry_space_group_name_Hall '-P 2yn'
_symmetry_space_group_name_H-M 'P 1 21/n 1'
_atom_sites_solution_hydrogens geom
_atom_sites_solution_primary direct
_atom_sites_solution_secondary difmap
_audit_creation_method SHELXL-97
_audit_update_record
;
2014-08-18 deposited with the CCDC.
2015-12-03 downloaded from the CCDC.
;
_cell_angle_alpha 90.00
_cell_angle_beta 107.750(2)
_cell_angle_gamma 90.00
_cell_formula_units_Z 4
_cell_length_a 13.4868(14)
_cell_length_b 15.2064(16)
_cell_length_c 17.7733(19)
_cell_measurement_reflns_used 7518
_cell_measurement_temperature 294(2)
_cell_measurement_theta_max 26.79
_cell_measurement_theta_min 2.41
_cell_volume 3471.5(6)
_computing_cell_refinement 'SAINT (Bruker, 2001)'
_computing_data_collection 'SMART (Bruker, 2001)'
_computing_data_reduction SAINT
_computing_molecular_graphics 'SHELXTL/PC (Sheldrick, 1990)'
_computing_publication_material SHELXL97
_computing_structure_refinement 'SHELXL-97 (Sheldrick, 2008)'
_computing_structure_solution 'SHELXS-97 (Sheldrick, 2008)'
_diffrn_ambient_temperature 294(2)
_diffrn_measured_fraction_theta_full 1.000
_diffrn_measured_fraction_theta_max 1.000
_diffrn_measurement_device 'Bruker SMART APEX CCD area-detector'
_diffrn_measurement_device_type 'Bruker SMART APEX CCD area-detector'
_diffrn_measurement_method '\w scan'
_diffrn_radiation_monochromator graphite
_diffrn_radiation_source 'fine-focus sealed tube'
_diffrn_radiation_type MoK\a
_diffrn_radiation_wavelength 0.71073
_diffrn_reflns_av_R_equivalents 0.0397
_diffrn_reflns_av_sigmaI/netI 0.0304
_diffrn_reflns_limit_h_max 16
_diffrn_reflns_limit_h_min -16
_diffrn_reflns_limit_k_max 18
_diffrn_reflns_limit_k_min -18
_diffrn_reflns_limit_l_max 21
_diffrn_reflns_limit_l_min -21
_diffrn_reflns_number 32599
_diffrn_reflns_theta_full 25.00
_diffrn_reflns_theta_max 25.00
_diffrn_reflns_theta_min 1.67
_diffrn_standards_number 0
_exptl_absorpt_coefficient_mu 4.306
_exptl_absorpt_correction_T_max 0.89
_exptl_absorpt_correction_T_min 0.65
_exptl_absorpt_correction_type multi-scan
_exptl_absorpt_process_details 'SABABS; Bruker,2001'
_exptl_crystal_colour red
_exptl_crystal_density_diffrn 1.749
_exptl_crystal_density_method 'not measured'
_exptl_crystal_description block
_exptl_crystal_F_000 1784
_exptl_crystal_size_max 0.15
_exptl_crystal_size_mid 0.13
_exptl_crystal_size_min 0.05
_refine_diff_density_max 0.857
_refine_diff_density_min -1.185
_refine_diff_density_rms 0.084
_refine_ls_extinction_method none
_refine_ls_goodness_of_fit_ref 1.018
_refine_ls_hydrogen_treatment constr
_refine_ls_matrix_type full
_refine_ls_number_parameters 445
_refine_ls_number_reflns 6105
_refine_ls_number_restraints 0
_refine_ls_restrained_S_all 1.018
_refine_ls_R_factor_all 0.0338
_refine_ls_R_factor_gt 0.0293
_refine_ls_shift/su_max 0.002
_refine_ls_shift/su_mean 0.000
_refine_ls_structure_factor_coef Fsqd
_refine_ls_weighting_details 'calc w=1/[\s^2^(Fo^2^)+(0.0410P)^2^+4.4470P] where P=(Fo^2^+2Fc^2^)/3'
_refine_ls_weighting_scheme calc
_refine_ls_wR_factor_gt 0.0735
_refine_ls_wR_factor_ref 0.0774
_reflns_number_gt 5390
_reflns_number_total 6105
_reflns_threshold_expression I>2\s(I)
_cod_data_source_file c5ob02022k2.cif
_cod_data_source_block as50m
_cod_depositor_comments 'Adding full bibliography for 7154835.cif.'
_cod_original_sg_symbol_H-M 'P 21/n'
_cod_database_code 7154835

loop_
_symmetry_equiv_pos_as_xyz
'x, y, z'
'-x+1/2, y+1/2, -z+1/2'
'-x, -y, -z'
'x-1/2, -y-1/2, z-1/2'

loop_
_atom_site_label
_atom_site_type_symbol
_atom_site_fract_x
_atom_site_fract_y
_atom_site_fract_z
_atom_site_U_iso_or_equiv
_atom_site_adp_type
_atom_site_occupancy
_atom_site_symmetry_multiplicity
_atom_site_calc_flag
_atom_site_refinement_flags
C1 C 0.3595(4) 0.1117(3) 0.4630(3) 0.0534(11) Uani 1 1 d .
C2 C 0.2807(4) 0.0751(4) 0.4007(3) 0.0814(18) Uani 1 1 d .
H2 H 0.2130 0.0728 0.4034 0.098 Uiso 1 1 calc R
C3 C 0.3026(6) 0.0423(5) 0.3352(4) 0.098(2) Uani 1 1 d .
H3 H 0.2492 0.0186 0.2939 0.118 Uiso 1 1 calc R
C4 C 0.4027(6) 0.0439(4) 0.3300(4) 0.0885(19) Uani 1 1 d .
H4 H 0.4158 0.0213 0.2854 0.106 Uiso 1 1 calc R
C5 C 0.4825(5) 0.0784(4) 0.3896(3) 0.0749(16) Uani 1 1 d .
H5 H 0.5501 0.0789 0.3865 0.090 Uiso 1 1 calc R
C6 C 0.4598(4) 0.1132(3) 0.4555(3) 0.0585(12) Uani 1 1 d .
C7 C 0.4536(3) 0.1777(3) 0.5812(3) 0.0523(11) Uani 1 1 d .
C8 C 0.3558(3) 0.1504(3) 0.5360(3) 0.0453(10) Uani 1 1 d .
C9 C 0.4700(3) 0.2076(3) 0.6606(3) 0.0520(10) Uani 1 1 d .
C10 C 0.3901(3) 0.2266(3) 0.7646(2) 0.0456(9) Uani 1 1 d .
C11 C 0.4276(4) 0.1628(3) 0.8214(3) 0.0579(12) Uani 1 1 d .
H11 H 0.4554 0.1110 0.8086 0.069 Uiso 1 1 calc R
C12 C 0.4238(4) 0.1761(3) 0.8976(3) 0.0576(12) Uani 1 1 d .
H12 H 0.4511 0.1340 0.9362 0.069 Uiso 1 1 calc R
C13 C 0.3798(3) 0.2514(3) 0.9163(3) 0.0529(11) Uani 1 1 d .
C14 C 0.3437(4) 0.3163(3) 0.8596(3) 0.0546(11) Uani 1 1 d .
H14 H 0.3168 0.3685 0.8726 0.065 Uiso 1 1 calc R
C15 C 0.3478(3) 0.3031(3) 0.7837(3) 0.0503(10) Uani 1 1 d .
H15 H 0.3221 0.3459 0.7454 0.060 Uiso 1 1 calc R
C16 C 0.2263(4) 0.3521(3) 0.5012(3) 0.0506(10) Uani 1 1 d .
C17 C 0.2788(4) 0.3396(3) 0.4448(3) 0.0589(12) Uani 1 1 d .
H17 H 0.3074 0.2850 0.4399 0.071 Uiso 1 1 calc R
C18 C 0.2880(5) 0.4082(4) 0.3971(3) 0.0732(15) Uani 1 1 d .
H18 H 0.3229 0.3996 0.3599 0.088 Uiso 1 1 calc R
C19 C 0.2457(5) 0.4908(4) 0.4037(3) 0.0806(18) Uani 1 1 d .
H19 H 0.2533 0.5364 0.3710 0.097 Uiso 1 1 calc R
C20 C 0.1928(5) 0.5058(4) 0.4577(3) 0.0729(15) Uani 1 1 d .
H20 H 0.1650 0.5608 0.4621 0.087 Uiso 1 1 calc R
C21 C 0.1822(4) 0.4357(3) 0.5058(3) 0.0572(12) Uani 1 1 d .
C22 C 0.1457(3) 0.3298(3) 0.5986(3) 0.0473(10) Uani 1 1 d .
C23 C 0.1104(3) 0.2762(3) 0.6511(2) 0.0471(10) Uani 1 1 d .
C24 C 0.2064(3) 0.2917(3) 0.5571(2) 0.0436(9) Uani 1 1 d .
C25 C 0.1080(3) 0.1307(3) 0.7052(2) 0.0446(9) Uani 1 1 d .
C26 C 0.0394(6) 0.0665(6) 0.6687(3) 0.112(3) Uani 1 1 d .
H26 H 0.0168 0.0633 0.6138 0.135 Uiso 1 1 calc R
C27 C 0.0032(7) 0.0066(6) 0.7120(4) 0.127(3) Uani 1 1 d .
H27 H -0.0437 -0.0366 0.6863 0.153 Uiso 1 1 calc R
C28 C 0.0353(5) 0.0101(4) 0.7917(3) 0.0735(15) Uani 1 1 d .
C29 C 0.1128(4) 0.0652(4) 0.8279(3) 0.0755(16) Uani 1 1 d .
H29 H 0.1427 0.0624 0.8824 0.091 Uiso 1 1 calc R
C30 C 0.1483(4) 0.1265(4) 0.7842(3) 0.0770(16) Uani 1 1 d .
H30 H 0.2009 0.1653 0.8100 0.092 Uiso 1 1 calc R
C31 C 0.0200(5) -0.0524(4) 0.9102(3) 0.0831(17) Uani 1 1 d .
H31A H 0.0927 -0.0665 0.9306 0.125 Uiso 1 1 calc R
H31B H -0.0200 -0.0963 0.9269 0.125 Uiso 1 1 calc R
H31C H 0.0076 0.0040 0.9298 0.125 Uiso 1 1 calc R
C32 C 0.3082(7) 0.3215(6) 1.0073(4) 0.120(3) Uani 1 1 d .
H32A H 0.3357 0.3792 1.0046 0.180 Uiso 1 1 calc R
H32B H 0.3012 0.3123 1.0589 0.180 Uiso 1 1 calc R
H32C H 0.2413 0.3161 0.9682 0.180 Uiso 1 1 calc R
C33 C 0.5796(4) 0.2302(4) 0.7133(3) 0.0714(14) Uani 1 1 d .
C34 C 0.0380(4) 0.3125(4) 0.6959(3) 0.0635(13) Uani 1 1 d .
C35 C 0.1179(3) 0.1272(3) 0.4999(3) 0.0535(11) Uani 1 1 d .
H35A H 0.0555 0.1426 0.5121 0.080 Uiso 1 1 calc R
H35B H 0.1204 0.0646 0.4936 0.080 Uiso 1 1 calc R
H35C H 0.1182 0.1557 0.4518 0.080 Uiso 1 1 calc R
N1 N 0.3879(3) 0.2108(2) 0.6843(2) 0.0459(8) Uani 1 1 d .
N2 N 0.1426(3) 0.1949(2) 0.6590(2) 0.0439(8) Uani 1 1 d .
O1 O 0.3769(3) 0.2577(3) 0.99290(19) 0.0686(9) Uani 1 1 d .
O2 O -0.0090(5) -0.0502(4) 0.8296(2) 0.120(2) Uani 1 1 d .
F1 F -0.0447(3) 0.2649(4) 0.6870(3) 0.147(2) Uani 1 1 d .
F2 F 0.0014(5) 0.3880(4) 0.6710(4) 0.188(3) Uani 1 1 d .
F3 F 0.0814(3) 0.3177(3) 0.7694(2) 0.1247(17) Uani 1 1 d .
F4 F 0.5828(3) 0.2830(3) 0.7727(2) 0.0910(10) Uani 1 1 d .
F5 F 0.6339(3) 0.2701(3) 0.6718(2) 0.1099(14) Uani 1 1 d .
F6 F 0.6291(3) 0.1578(3) 0.7422(3) 0.1237(17) Uani 1 1 d .
S1 S 0.55072(11) 0.16057(10) 0.53615(9) 0.0736(4) Uani 1 1 d .
S2 S 0.11575(10) 0.44065(8) 0.57482(8) 0.0610(3) Uani 1 1 d .
Cl1 Cl 0.28661(10) 0.02232(7) 0.64302(8) 0.0618(3) Uani 1 1 d .
Pt1 Pt 0.247601(11) 0.167756(10) 0.591810(9) 0.03965(7) Uani 1 1 d .

loop_
_atom_site_aniso_label
_atom_site_aniso_U_11
_atom_site_aniso_U_22
_atom_site_aniso_U_33
_atom_site_aniso_U_23
_atom_site_aniso_U_13
_atom_site_aniso_U_12
C1 0.052(3) 0.060(3) 0.050(2) 0.003(2) 0.019(2) 0.010(2)
C2 0.060(3) 0.117(5) 0.071(3) -0.033(3) 0.025(3) 0.004(3)
C3 0.092(5) 0.136(6) 0.072(4) -0.045(4) 0.031(3) -0.003(4)
C4 0.109(5) 0.099(5) 0.074(4) -0.009(3) 0.054(4) 0.019(4)
C5 0.080(4) 0.087(4) 0.075(4) 0.011(3) 0.050(3) 0.019(3)
C6 0.058(3) 0.064(3) 0.060(3) 0.009(2) 0.027(2) 0.014(2)
C7 0.037(2) 0.067(3) 0.055(3) 0.005(2) 0.018(2) 0.0034(19)
C8 0.042(2) 0.051(2) 0.046(2) 0.0041(19) 0.0188(19) 0.0060(18)
C9 0.040(2) 0.058(3) 0.053(3) 0.004(2) 0.006(2) 0.001(2)
C10 0.044(2) 0.047(2) 0.041(2) -0.0008(18) 0.0061(18) -0.0022(18)
C11 0.068(3) 0.049(3) 0.051(3) 0.002(2) 0.010(2) 0.013(2)
C12 0.066(3) 0.053(3) 0.047(3) 0.006(2) 0.007(2) 0.000(2)
C13 0.045(2) 0.063(3) 0.045(2) -0.006(2) 0.0070(19) -0.008(2)
C14 0.049(3) 0.050(2) 0.058(3) -0.010(2) 0.006(2) 0.005(2)
C15 0.049(3) 0.048(2) 0.049(2) 0.004(2) 0.006(2) 0.004(2)
C16 0.049(3) 0.050(2) 0.046(2) 0.0026(19) 0.004(2) -0.003(2)
C17 0.063(3) 0.061(3) 0.048(3) 0.005(2) 0.011(2) -0.008(2)
C18 0.077(4) 0.087(4) 0.052(3) 0.010(3) 0.014(3) -0.015(3)
C19 0.086(4) 0.075(4) 0.068(4) 0.029(3) 0.005(3) -0.012(3)
C20 0.072(3) 0.059(3) 0.075(3) 0.019(3) 0.004(3) 0.000(3)
C21 0.054(3) 0.051(3) 0.055(3) 0.006(2) -0.001(2) -0.004(2)
C22 0.042(2) 0.045(2) 0.050(2) 0.0007(18) 0.0066(19) 0.0074(17)
C23 0.039(2) 0.056(3) 0.044(2) -0.0026(19) 0.0083(18) 0.0066(19)
C24 0.041(2) 0.042(2) 0.042(2) -0.0003(17) 0.0053(18) -0.0017(17)
C25 0.040(2) 0.053(2) 0.042(2) 0.0006(18) 0.0148(18) 0.0023(18)
C26 0.118(6) 0.164(7) 0.048(3) 0.000(4) 0.014(3) -0.079(5)
C27 0.143(7) 0.178(8) 0.056(4) -0.012(4) 0.024(4) -0.109(6)
C28 0.089(4) 0.081(4) 0.054(3) 0.003(3) 0.026(3) -0.027(3)
C29 0.065(3) 0.100(4) 0.054(3) 0.015(3) 0.007(3) -0.016(3)
C30 0.065(3) 0.100(4) 0.056(3) 0.010(3) 0.003(3) -0.029(3)
C31 0.079(4) 0.106(5) 0.068(3) 0.030(3) 0.027(3) 0.004(3)
C32 0.113(6) 0.186(9) 0.070(4) -0.002(4) 0.042(4) 0.057(6)
C33 0.048(3) 0.085(4) 0.074(4) -0.002(3) 0.008(3) 0.003(3)
C34 0.058(3) 0.074(3) 0.061(3) 0.000(3) 0.022(3) 0.025(3)
C35 0.041(2) 0.065(3) 0.051(2) -0.011(2) 0.009(2) 0.000(2)
N1 0.0425(19) 0.047(2) 0.0434(19) 0.0024(15) 0.0064(15) 0.0033(15)
N2 0.0388(19) 0.0497(19) 0.0433(19) -0.0010(15) 0.0123(15) 0.0026(15)
O1 0.064(2) 0.095(3) 0.0468(18) -0.0037(17) 0.0171(16) 0.0052(19)
O2 0.165(5) 0.138(4) 0.066(3) -0.009(3) 0.046(3) -0.088(4)
F1 0.070(2) 0.212(5) 0.179(5) -0.100(4) 0.068(3) -0.018(3)
F2 0.287(7) 0.148(4) 0.213(6) 0.091(4) 0.200(6) 0.151(5)
F3 0.105(3) 0.196(5) 0.070(2) -0.046(2) 0.022(2) 0.056(3)
F4 0.064(2) 0.115(3) 0.085(2) -0.028(2) 0.0100(17) -0.0237(19)
F5 0.0557(19) 0.171(4) 0.103(3) -0.018(3) 0.0240(19) -0.043(2)
F6 0.074(3) 0.110(3) 0.141(4) -0.005(2) -0.036(3) 0.021(2)
S1 0.0454(7) 0.1082(12) 0.0750(9) 0.0018(7) 0.0298(7) 0.0008(7)
S2 0.0611(7) 0.0446(6) 0.0720(8) 0.0020(5) 0.0122(6) 0.0103(5)
Cl1 0.0604(7) 0.0457(6) 0.0866(8) 0.0093(5) 0.0334(6) 0.0099(5)
Pt1 0.03523(11) 0.04197(11) 0.04159(11) -0.00078(6) 0.01144(7) 0.00362(6)

loop_
_atom_type_symbol
_atom_type_description
_atom_type_scat_dispersion_real
_atom_type_scat_dispersion_imag
_atom_type_scat_source
C C 0.0033 0.0016 'International Tables Vol C Tables 4.2.6.8 and 6.1.1.4'
H H 0.0000 0.0000 'International Tables Vol C Tables 4.2.6.8 and 6.1.1.4'
N N 0.0061 0.0033 'International Tables Vol C Tables 4.2.6.8 and 6.1.1.4'
O O 0.0106 0.0060 'International Tables Vol C Tables 4.2.6.8 and 6.1.1.4'
F F 0.0171 0.0103 'International Tables Vol C Tables 4.2.6.8 and 6.1.1.4'
S S 0.1246 0.1234 'International Tables Vol C Tables 4.2.6.8 and 6.1.1.4'
Cl Cl 0.1484 0.1585 'International Tables Vol C Tables 4.2.6.8 and 6.1.1.4'
Pt Pt -1.7033 8.3905 'International Tables Vol C Tables 4.2.6.8 and 6.1.1.4'

loop_
_geom_angle_atom_site_label_1
_geom_angle_atom_site_label_2
_geom_angle_atom_site_label_3
_geom_angle
C2 C1 C6 117.1(4)
C2 C1 C8 130.6(4)
C6 C1 C8 112.3(4)
C3 C2 C1 120.5(5)
C3 C2 H2 119.8
C1 C2 H2 119.8
C2 C3 C4 121.0(6)
C2 C3 H3 119.5
C4 C3 H3 119.5
C5 C4 C3 120.8(5)
C5 C4 H4 119.6
C3 C4 H4 119.6
C4 C5 C6 118.2(5)
C4 C5 H5 120.9
C6 C5 H5 120.9
C1 C6 C5 122.5(5)
C1 C6 S1 112.8(3)
C5 C6 S1 124.7(4)
C8 C7 C9 120.1(4)
C8 C7 S1 113.8(4)
C9 C7 S1 125.8(4)
C7 C8 C1 111.0(4)
C7 C8 Pt1 112.3(3)
C1 C8 Pt1 136.6(3)
N1 C9 C7 116.1(4)
N1 C9 C33 123.6(4)
C7 C9 C33 120.3(4)
C11 C10 C15 119.8(4)
C11 C10 N1 120.1(4)
C15 C10 N1 119.9(4)
C10 C11 C12 119.8(4)
C10 C11 H11 120.1
C12 C11 H11 120.1
C13 C12 C11 120.4(4)
C13 C12 H12 119.8
C11 C12 H12 119.8
C12 C13 O1 116.2(4)
C12 C13 C14 119.9(4)
O1 C13 C14 124.0(4)
C15 C14 C13 119.7(4)
C15 C14 H14 120.2
C13 C14 H14 120.2
C14 C15 C10 120.3(4)
C14 C15 H15 119.8
C10 C15 H15 119.8
C17 C16 C21 118.4(4)
C17 C16 C24 130.3(4)
C21 C16 C24 111.3(4)
C18 C17 C16 119.8(5)
C18 C17 H17 120.1
C16 C17 H17 120.1
C17 C18 C19 121.0(6)
C17 C18 H18 119.5
C19 C18 H18 119.5
C20 C19 C18 121.1(5)
C20 C19 H19 119.4
C18 C19 H19 119.4
C19 C20 C21 118.0(5)
C19 C20 H20 121.0
C21 C20 H20 121.0
C20 C21 C16 121.7(5)
C20 C21 S2 124.9(4)
C16 C21 S2 113.5(3)
C24 C22 C23 118.6(4)
C24 C22 S2 113.8(3)
C23 C22 S2 127.6(3)
N2 C23 C22 116.5(4)
N2 C23 C34 121.9(4)
C22 C23 C34 121.6(4)
C22 C24 C16 111.5(4)
C22 C24 Pt1 112.5(3)
C16 C24 Pt1 136.0(3)
C30 C25 C26 117.5(5)
C30 C25 N2 122.0(4)
C26 C25 N2 120.2(4)
C25 C26 C27 120.8(5)
C25 C26 H26 119.6
C27 C26 H26 119.6
C28 C27 C26 120.5(6)
C28 C27 H27 119.8
C26 C27 H27 119.8
C29 C28 C27 118.8(5)
C29 C28 O2 124.9(5)
C27 C28 O2 116.0(5)
C28 C29 C30 120.1(5)
C28 C29 H29 120.0
C30 C29 H29 120.0
C25 C30 C29 121.3(5)
C25 C30 H30 119.4
C29 C30 H30 119.4
O2 C31 H31A 109.5
O2 C31 H31B 109.5
H31A C31 H31B 109.5
O2 C31 H31C 109.5
H31A C31 H31C 109.5
H31B C31 H31C 109.5
O1 C32 H32A 109.5
O1 C32 H32B 109.5
H32A C32 H32B 109.5
O1 C32 H32C 109.5
H32A C32 H32C 109.5
H32B C32 H32C 109.5
F6 C33 F4 108.0(5)
F6 C33 F5 107.5(5)
F4 C33 F5 106.1(5)
F6 C33 C9 109.5(5)
F4 C33 C9 114.7(5)
F5 C33 C9 110.8(4)
F3 C34 F2 108.2(6)
F3 C34 F1 105.8(6)
F2 C34 F1 103.5(6)
F3 C34 C23 113.0(4)
F2 C34 C23 112.5(5)
F1 C34 C23 113.1(5)
Pt1 C35 H35A 109.5
Pt1 C35 H35B 109.5
H35A C35 H35B 109.5
Pt1 C35 H35C 109.5
H35A C35 H35C 109.5
H35B C35 H35C 109.5
C9 N1 C10 124.5(4)
C9 N1 Pt1 111.8(3)
C10 N1 Pt1 123.0(3)
C23 N2 C25 123.2(4)
C23 N2 Pt1 112.1(3)
C25 N2 Pt1 124.6(3)
C13 O1 C32 116.3(4)
C31 O2 C28 120.1(5)
C6 S1 C7 90.0(2)
C21 S2 C22 89.9(2)
C24 Pt1 C8 98.39(17)
C24 Pt1 C35 87.09(18)
C8 Pt1 C35 97.78(18)
C24 Pt1 N2 79.82(15)
C8 Pt1 N2 174.46(15)
C35 Pt1 N2 87.39(15)
C24 Pt1 N1 92.59(14)
C8 Pt1 N1 79.63(16)
C35 Pt1 N1 177.32(15)
N2 Pt1 N1 95.18(13)
C24 Pt1 Cl1 173.90(12)
C8 Pt1 Cl1 87.58(12)
C35 Pt1 Cl1 93.39(14)
N2 Pt1 Cl1 94.12(10)
N1 Pt1 Cl1 87.21(10)

loop_
_geom_bond_atom_site_label_1
_geom_bond_atom_site_label_2
_geom_bond_distance
C1 C2 1.395(7)
C1 C6 1.400(6)
C1 C8 1.438(6)
C2 C3 1.379(7)
C2 H2 0.9300
C3 C4 1.381(9)
C3 H3 0.9300
C4 C5 1.364(9)
C4 H4 0.9300
C5 C6 1.401(7)
C5 H5 0.9300
C6 S1 1.734(5)
C7 C8 1.382(7)
C7 C9 1.434(7)
C7 S1 1.751(5)
C8 Pt1 2.017(4)
C9 N1 1.300(6)
C9 C33 1.529(7)
C10 C11 1.380(6)
C10 C15 1.383(6)
C10 N1 1.438(5)
C11 C12 1.385(7)
C11 H11 0.9300
C12 C13 1.375(7)
C12 H12 0.9300
C13 O1 1.378(5)
C13 C14 1.389(7)
C14 C15 1.381(7)
C14 H14 0.9300
C15 H15 0.9300
C16 C17 1.405(7)
C16 C21 1.416(6)
C16 C24 1.437(6)
C17 C18 1.374(7)
C17 H17 0.9300
C18 C19 1.399(9)
C18 H18 0.9300
C19 C20 1.378(8)
C19 H19 0.9300
C20 C21 1.401(7)
C20 H20 0.9300
C21 S2 1.727(5)
C22 C24 1.386(6)
C22 C23 1.425(6)
C22 S2 1.755(4)
C23 N2 1.303(5)
C23 C34 1.539(6)
C24 Pt1 2.008(4)
C25 C30 1.343(6)
C25 C26 1.366(8)
C25 N2 1.441(6)
C26 C27 1.374(9)
C26 H26 0.9300
C27 C28 1.350(8)
C27 H27 0.9300
C28 C29 1.341(7)
C28 O2 1.377(6)
C29 C30 1.389(7)
C29 H29 0.9300
C30 H30 0.9300
C31 O2 1.366(7)
C31 H31A 0.9600
C31 H31B 0.9600
C31 H31C 0.9600
C32 O1 1.418(7)
C32 H32A 0.9600
C32 H32B 0.9600
C32 H32C 0.9600
C33 F6 1.309(6)
C33 F4 1.317(6)
C33 F5 1.332(7)
C34 F3 1.260(6)
C34 F2 1.274(6)
C34 F1 1.298(7)
C35 Pt1 2.090(4)
C35 H35A 0.9600
C35 H35B 0.9600
C35 H35C 0.9600
N1 Pt1 2.194(3)
N2 Pt1 2.152(3)
Cl1 Pt1 2.3884(11)

loop_
_geom_torsion_atom_site_label_1
_geom_torsion_atom_site_label_2
_geom_torsion_atom_site_label_3
_geom_torsion_atom_site_label_4
_geom_torsion
C6 C1 C2 C3 -0.1(9)
C8 C1 C2 C3 179.3(6)
C1 C2 C3 C4 0.7(11)
C2 C3 C4 C5 -0.2(12)
C3 C4 C5 C6 -0.9(10)
C2 C1 C6 C5 -1.1(8)
C8 C1 C6 C5 179.4(5)
C2 C1 C6 S1 179.7(4)
C8 C1 C6 S1 0.3(5)
C4 C5 C6 C1 1.6(8)
C4 C5 C6 S1 -179.4(5)
C9 C7 C8 C1 -171.9(4)
S1 C7 C8 C1 1.7(5)
C9 C7 C8 Pt1 4.5(5)
S1 C7 C8 Pt1 178.1(2)
C2 C1 C8 C7 179.4(6)
C6 C1 C8 C7 -1.3(6)
C2 C1 C8 Pt1 4.2(9)
C6 C1 C8 Pt1 -176.4(4)
C8 C7 C9 N1 -3.1(7)
S1 C7 C9 N1 -175.9(3)
C8 C7 C9 C33 174.6(4)
S1 C7 C9 C33 1.9(7)
C15 C10 C11 C12 -0.6(7)
N1 C10 C11 C12 -176.1(4)
C10 C11 C12 C13 2.0(8)
C11 C12 C13 O1 178.2(5)
C11 C12 C13 C14 -3.2(7)
C12 C13 C14 C15 2.9(7)
O1 C13 C14 C15 -178.6(4)
C13 C14 C15 C10 -1.6(7)
C11 C10 C15 C14 0.4(7)
N1 C10 C15 C14 175.9(4)
C21 C16 C17 C18 1.2(7)
C24 C16 C17 C18 179.9(5)
C16 C17 C18 C19 0.0(8)
C17 C18 C19 C20 -0.5(8)
C18 C19 C20 C21 -0.3(8)
C19 C20 C21 C16 1.6(8)
C19 C20 C21 S2 -178.1(4)
C17 C16 C21 C20 -2.0(7)
C24 C16 C21 C20 179.1(4)
C17 C16 C21 S2 177.7(4)
C24 C16 C21 S2 -1.2(5)
C24 C22 C23 N2 3.2(6)
S2 C22 C23 N2 179.4(3)
C24 C22 C23 C34 -176.7(4)
S2 C22 C23 C34 -0.5(6)
C23 C22 C24 C16 174.1(4)
S2 C22 C24 C16 -2.7(5)
C23 C22 C24 Pt1 -7.5(5)
S2 C22 C24 Pt1 175.7(2)
C17 C16 C24 C22 -176.3(5)
C21 C16 C24 C22 2.5(5)
C17 C16 C24 Pt1 5.8(8)
C21 C16 C24 Pt1 -175.4(3)
C30 C25 C26 C27 8.0(12)
N2 C25 C26 C27 -177.9(7)
C25 C26 C27 C28 -0.2(15)
C26 C27 C28 C29 -8.6(14)
C26 C27 C28 O2 177.2(9)
C27 C28 C29 C30 9.4(11)
O2 C28 C29 C30 -176.9(7)
C26 C25 C30 C29 -7.2(10)
N2 C25 C30 C29 178.9(5)
C28 C29 C30 C25 -1.5(10)
N1 C9 C33 F6 97.5(6)
C7 C9 C33 F6 -80.1(6)
N1 C9 C33 F4 -24.1(8)
C7 C9 C33 F4 158.4(5)
N1 C9 C33 F5 -144.1(5)
C7 C9 C33 F5 38.3(7)
N2 C23 C34 F3 68.0(7)
C22 C23 C34 F3 -112.1(6)
N2 C23 C34 F2 -169.0(6)
C22 C23 C34 F2 10.9(8)
N2 C23 C34 F1 -52.2(7)
C22 C23 C34 F1 127.7(5)
C7 C9 N1 C10 170.6(4)
C33 C9 N1 C10 -7.1(7)
C7 C9 N1 Pt1 0.1(5)
C33 C9 N1 Pt1 -177.5(4)
C11 C10 N1 C9 -71.1(6)
C15 C10 N1 C9 113.5(5)
C11 C10 N1 Pt1 98.4(4)
C15 C10 N1 Pt1 -77.1(5)
C22 C23 N2 C25 -175.4(4)
C34 C23 N2 C25 4.5(6)
C22 C23 N2 Pt1 2.5(5)
C34 C23 N2 Pt1 -177.6(3)
C30 C25 N2 C23 -80.5(6)
C26 C25 N2 C23 105.7(6)
C30 C25 N2 Pt1 101.9(5)
C26 C25 N2 Pt1 -71.9(6)
C12 C13 O1 C32 -163.4(6)
C14 C13 O1 C32 18.0(8)
C29 C28 O2 C31 5.2(11)
C27 C28 O2 C31 179.0(8)
C1 C6 S1 C7 0.6(4)
C5 C6 S1 C7 -178.5(5)
C8 C7 S1 C6 -1.4(4)
C9 C7 S1 C6 171.8(4)
C20 C21 S2 C22 179.5(4)
C16 C21 S2 C22 -0.2(4)
C24 C22 S2 C21 1.7(4)
C23 C22 S2 C21 -174.7(4)
C22 C24 Pt1 C8 -168.2(3)
C16 C24 Pt1 C8 9.7(5)
C22 C24 Pt1 C35 94.3(3)
C16 C24 Pt1 C35 -87.8(4)
C22 C24 Pt1 N2 6.5(3)
C16 C24 Pt1 N2 -175.7(4)
C22 C24 Pt1 N1 -88.3(3)
C16 C24 Pt1 N1 89.5(4)
C7 C8 Pt1 C24 87.9(3)
C1 C8 Pt1 C24 -97.0(5)
C7 C8 Pt1 C35 176.1(3)
C1 C8 Pt1 C35 -8.8(5)
C7 C8 Pt1 N1 -3.2(3)
C1 C8 Pt1 N1 171.9(5)
C7 C8 Pt1 Cl1 -90.8(3)
C1 C8 Pt1 Cl1 84.3(5)
C23 N2 Pt1 C24 -5.0(3)
C25 N2 Pt1 C24 172.8(3)
C23 N2 Pt1 C35 -92.6(3)
C25 N2 Pt1 C35 85.3(3)
C23 N2 Pt1 N1 86.7(3)
C25 N2 Pt1 N1 -95.5(3)
C23 N2 Pt1 Cl1 174.2(3)
C25 N2 Pt1 Cl1 -7.9(3)
C9 N1 Pt1 C24 -96.3(3)
C10 N1 Pt1 C24 93.0(3)
C9 N1 Pt1 C8 1.7(3)
C10 N1 Pt1 C8 -168.9(3)
C9 N1 Pt1 N2 -176.3(3)
C10 N1 Pt1 N2 13.0(3)
C9 N1 Pt1 Cl1 89.8(3)
C10 N1 Pt1 Cl1 -80.9(3)
